data_7019400
loop_
_publ_author_name
'Owczarek, Magdalena'
'Szklarz, Przemys\/law'
'Jakubas, Ryszard'
'Miniewicz, Andrzej'

_publ_section_title
;
 [NH(2)(C(2)H(4))(2)O]MX(5): a new family of morpholinium nonlinear
 optical materials among halogenoantimonate(iii) and
 halogenobismuthate(iii) compounds. Structural characterization,
 dielectric and piezoelectric properties.
;
_journal_issue 24
_journal_name_full 'Dalton transactions (Cambridge, England : 2003)'
_journal_page_first 7285
_journal_page_last 7294
_journal_paper_doi 10.1039/c2dt30291h
_journal_volume 41
_journal_year 2012
_chemical_formula_moiety '2(C4 H10 N O), Cl4 Sb, Cl'
_chemical_formula_sum 'C8 H20 Cl5 N2 O2 Sb'
_chemical_formula_weight 475.26
_chemical_name_systematic
;
?
;
_space_group_IT_number 19
_symmetry_cell_setting orthorhombic
_symmetry_space_group_name_Hall 'P 2ac 2ab'
_symmetry_space_group_name_H-M 'P 21 21 21'
_atom_sites_solution_hydrogens geom
_atom_sites_solution_primary direct
_atom_sites_solution_secondary difmap
_audit_creation_method SHELXL-97
_cell_angle_alpha 90.00
_cell_angle_beta 90.00
_cell_angle_gamma 90.00
_cell_formula_units_Z 4
_cell_length_a 9.026(3)
_cell_length_b 10.120(3)
_cell_length_c 17.806(5)
_cell_measurement_reflns_used 11839
_cell_measurement_temperature 100(2)
_cell_measurement_theta_max 36.5
_cell_measurement_theta_min 3.0
_cell_volume 1626.5(9)
_computing_cell_refinement
;
CrysAlis RED, Oxford Diffraction Ltd.,
Version 1.171.33.32 (release 27-01-2009 CrysAlis171 .NET)
(compiled Jan 27 2009,14:17:37)
;
_computing_data_collection
;
CrysAlis CCD, Oxford Diffraction Ltd.,
Version 1.171.33.32 (release 27-01-2009 CrysAlis171 .NET)
(compiled Jan 27 2009,14:17:37)
;
_computing_data_reduction
;
CrysAlis RED, Oxford Diffraction Ltd.,
Version 1.171.33.32 (release 27-01-2009 CrysAlis171 .NET)
(compiled Jan 27 2009,14:17:37)
;
_computing_structure_refinement 'SHELXL-97 (Sheldrick, 1997)'
_computing_structure_solution 'SHELXS-97 (Sheldrick, 1990)'
_diffrn_ambient_temperature 100(2)
_diffrn_measured_fraction_theta_full 0.999
_diffrn_measured_fraction_theta_max 0.564
_diffrn_measurement_device_type 'Goniometer KM4/Xcalibur, detector: Sapphire2 (large Be window)'
_diffrn_measurement_method \w
_diffrn_radiation_monochromator graphite
_diffrn_radiation_source 'fine-focus sealed tube'
_diffrn_radiation_type MoK\a
_diffrn_radiation_wavelength 0.71073
_diffrn_reflns_av_R_equivalents 0.0253
_diffrn_reflns_av_sigmaI/netI 0.0207
_diffrn_reflns_limit_h_max 11
_diffrn_reflns_limit_h_min -12
_diffrn_reflns_limit_k_max 12
_diffrn_reflns_limit_k_min -13
_diffrn_reflns_limit_l_max 23
_diffrn_reflns_limit_l_min -25
_diffrn_reflns_number 13814
_diffrn_reflns_theta_full 27.00
_diffrn_reflns_theta_max 36.57
_diffrn_reflns_theta_min 3.02
_exptl_absorpt_coefficient_mu 2.513
_exptl_absorpt_correction_T_max 0.770
_exptl_absorpt_correction_T_min 0.604
_exptl_absorpt_correction_type analytical
_exptl_absorpt_process_details
;
CrysAlis RED, Oxford Diffraction Ltd.,
Version 1.171.33.32 (release 27-01-2009 CrysAlis171 .NET)
(compiled Jan 27 2009,14:17:37)
Analytical numeric absorption correction using a multifaceted crystal
model based on expressions derived by R.C. Clark & J.S. Reid.
(Clark, R. C. & Reid, J. S. (1995). Acta Cryst. A51, 887-897)
;
_exptl_crystal_colour colourless
_exptl_crystal_density_diffrn 1.941
_exptl_crystal_density_method 'not measured'
_exptl_crystal_description blocks
_exptl_crystal_F_000 936
_exptl_crystal_size_max 0.4
_exptl_crystal_size_mid 0.2
_exptl_crystal_size_min 0.2
_refine_diff_density_max 0.563
_refine_diff_density_min -0.363
_refine_diff_density_rms 0.076
_refine_ls_abs_structure_details 'Flack H D (1983), Acta Cryst. A39, 876-881'
_refine_ls_abs_structure_Flack -0.004(11)
_refine_ls_extinction_method none
_refine_ls_goodness_of_fit_ref 1.053
_refine_ls_hydrogen_treatment constr
_refine_ls_matrix_type full
_refine_ls_number_parameters 163
_refine_ls_number_reflns 4197
_refine_ls_number_restraints 0
_refine_ls_restrained_S_all 1.053
_refine_ls_R_factor_all 0.0174
_refine_ls_R_factor_gt 0.0166
_refine_ls_shift/su_max 0.002
_refine_ls_shift/su_mean 0.000
_refine_ls_structure_factor_coef Fsqd
_refine_ls_weighting_details 'calc w=1/[\s^2^(Fo^2^)+(0.0214P)^2^+0.2951P] where P=(Fo^2^+2Fc^2^)/3'
_refine_ls_weighting_scheme calc
_refine_ls_wR_factor_gt 0.0388
_refine_ls_wR_factor_ref 0.0390
_reflns_number_gt 4086
_reflns_number_total 4197
_reflns_threshold_expression >2sigma(I)
_cod_data_source_file c2dt30291h.txt
_cod_data_source_block morfsb
_cod_database_code 7019400

loop_
_symmetry_equiv_pos_as_xyz
'x, y, z'
'-x+1/2, -y, z+1/2'
'-x, y+1/2, -z+1/2'
'x+1/2, -y+1/2, -z'

loop_
_atom_site_label
_atom_site_type_symbol
_atom_site_fract_x
_atom_site_fract_y
_atom_site_fract_z
_atom_site_U_iso_or_equiv
_atom_site_adp_type
_atom_site_occupancy
_atom_site_symmetry_multiplicity
_atom_site_calc_flag
_atom_site_refinement_flags
Sb Sb 0.417079(14) 0.408320(12) 0.428067(7) 0.00996(4) Uani 1 1 d .
Cl1 Cl 0.22803(6) 0.53724(5) 0.36681(3) 0.01557(10) Uani 1 1 d .
Cl2 Cl 0.39462(5) 0.60726(5) 0.54385(3) 0.01291(9) Uani 1 1 d .
Cl5 Cl 0.17391(6) 0.25728(5) 0.48136(3) 0.01729(11) Uani 1 1 d .
Cl3 Cl 0.60464(6) 0.56068(5) 0.37092(3) 0.01496(10) Uani 1 1 d .
Cl4 Cl 0.44779(6) 0.25900(5) 0.32155(3) 0.01586(10) Uani 1 1 d .
O2 O 0.71457(16) 0.46640(15) 0.12088(8) 0.0141(3) Uani 1 1 d .
O1 O 0.44248(17) 0.17860(15) 0.76057(8) 0.0163(3) Uani 1 1 d .
N1 N 0.53446(18) 0.39207(18) 0.66680(9) 0.0128(3) Uani 1 1 d .
H1D H 0.5928 0.3504 0.6317 0.015 Uiso 1 1 calc R
H1C H 0.5327 0.4808 0.6556 0.015 Uiso 1 1 calc R
C1 C 0.5909(3) 0.2279(2) 0.76367(11) 0.0146(4) Uani 1 1 d .
H1A H 0.6538 0.1765 0.7287 0.018 Uiso 1 1 calc R
H1B H 0.6306 0.2155 0.8150 0.018 Uiso 1 1 calc R
C6 C 0.5691(2) 0.43629(19) 0.00760(11) 0.0152(4) Uani 1 1 d .
H6A H 0.5435 0.5313 0.0052 0.018 Uiso 1 1 calc R
H6B H 0.5731 0.4014 -0.0443 0.018 Uiso 1 1 calc R
N2 N 0.45487(19) 0.36304(18) 0.05213(10) 0.0148(4) Uani 1 1 d .
H2C H 0.4743 0.2739 0.0502 0.018 Uiso 1 1 calc R
H2D H 0.3627 0.3772 0.0316 0.018 Uiso 1 1 calc R
C8 C 0.6092(2) 0.3947(2) 0.16447(11) 0.0157(4) Uani 1 1 d .
H8A H 0.6100 0.4282 0.2167 0.019 Uiso 1 1 calc R
H8B H 0.6373 0.3002 0.1656 0.019 Uiso 1 1 calc R
C7 C 0.4555(2) 0.4084(3) 0.13227(12) 0.0180(4) Uani 1 1 d .
H7A H 0.3851 0.3546 0.1620 0.022 Uiso 1 1 calc R
H7B H 0.4236 0.5019 0.1350 0.022 Uiso 1 1 calc R
C5 C 0.7172(2) 0.4182(2) 0.04571(11) 0.0140(4) Uani 1 1 d .
H5C H 0.7432 0.3231 0.0460 0.017 Uiso 1 1 calc R
H5D H 0.7943 0.4658 0.0169 0.017 Uiso 1 1 calc R
C2 C 0.5987(2) 0.37230(19) 0.74315(11) 0.0142(4) Uani 1 1 d .
H2A H 0.5426 0.4252 0.7803 0.017 Uiso 1 1 calc R
H2B H 0.7030 0.4023 0.7438 0.017 Uiso 1 1 calc R
C3 C 0.3805(2) 0.3375(2) 0.66340(12) 0.0156(4) Uani 1 1 d .
H3A H 0.3409 0.3456 0.6118 0.019 Uiso 1 1 calc R
H3B H 0.3149 0.3875 0.6977 0.019 Uiso 1 1 calc R
C4 C 0.3853(2) 0.1934(2) 0.68641(12) 0.0180(5) Uani 1 1 d .
H4A H 0.2841 0.1559 0.6841 0.022 Uiso 1 1 calc R
H4B H 0.4484 0.1437 0.6508 0.022 Uiso 1 1 calc R

loop_
_atom_site_aniso_label
_atom_site_aniso_U_11
_atom_site_aniso_U_22
_atom_site_aniso_U_33
_atom_site_aniso_U_23
_atom_site_aniso_U_13
_atom_site_aniso_U_12
Sb 0.00954(6) 0.01099(6) 0.00936(5) 0.00044(5) -0.00028(5) -0.00002(5)
Cl1 0.0145(2) 0.0154(2) 0.0168(2) 0.00197(19) -0.0052(2) 0.00115(19)
Cl2 0.0121(2) 0.0154(2) 0.01118(19) -0.00028(17) 0.00019(16) 0.00087(19)
Cl5 0.0182(3) 0.0175(3) 0.0162(2) -0.0002(2) -0.0002(2) -0.0018(2)
Cl3 0.0147(2) 0.0162(2) 0.0140(2) -0.00028(17) 0.00321(19) -0.00264(18)
Cl4 0.0187(3) 0.0149(2) 0.0140(2) -0.00289(18) 0.00176(18) -0.00123(19)
O2 0.0130(7) 0.0178(8) 0.0116(7) -0.0033(6) 0.0005(6) -0.0030(6)
O1 0.0188(8) 0.0160(7) 0.0143(7) 0.0036(6) 0.0008(6) -0.0042(6)
N1 0.0130(8) 0.0120(8) 0.0135(8) 0.0028(7) 0.0011(6) -0.0007(7)
C1 0.0154(10) 0.0146(9) 0.0139(9) 0.0041(7) 0.0009(9) 0.0000(9)
C6 0.0167(10) 0.0145(10) 0.0143(9) -0.0003(7) -0.0019(8) -0.0005(8)
N2 0.0103(8) 0.0149(8) 0.0192(9) -0.0034(7) -0.0034(6) 0.0002(6)
C8 0.0147(10) 0.0187(10) 0.0137(9) 0.0011(8) -0.0005(7) -0.0048(9)
C7 0.0146(10) 0.0222(11) 0.0172(9) -0.0036(9) 0.0049(8) -0.0032(9)
C5 0.0088(9) 0.0192(11) 0.0141(9) -0.0016(9) 0.0018(7) -0.0024(9)
C2 0.0157(10) 0.0154(10) 0.0116(8) -0.0003(7) -0.0016(8) -0.0011(8)
C3 0.0104(10) 0.0197(11) 0.0169(10) 0.0037(8) -0.0014(8) -0.0016(8)
C4 0.0190(12) 0.0184(11) 0.0166(10) 0.0010(8) -0.0022(8) -0.0042(8)

loop_
_atom_type_symbol
_atom_type_description
_atom_type_scat_dispersion_real
_atom_type_scat_dispersion_imag
_atom_type_scat_source
C C 0.0033 0.0016 'International Tables Vol C Tables 4.2.6.8 and 6.1.1.4'
H H 0.0000 0.0000 'International Tables Vol C Tables 4.2.6.8 and 6.1.1.4'
N N 0.0061 0.0033 'International Tables Vol C Tables 4.2.6.8 and 6.1.1.4'
O O 0.0106 0.0060 'International Tables Vol C Tables 4.2.6.8 and 6.1.1.4'
Cl Cl 0.1484 0.1585 'International Tables Vol C Tables 4.2.6.8 and 6.1.1.4'
Sb Sb -0.5866 1.5461 'International Tables Vol C Tables 4.2.6.8 and 6.1.1.4'

loop_
_geom_angle_atom_site_label_1
_geom_angle_atom_site_label_2
_geom_angle_atom_site_label_3
_geom_angle
Cl1 Sb Cl4 93.66(2)
Cl1 Sb Cl3 87.79(3)
Cl4 Sb Cl3 89.35(2)
Cl1 Sb Cl5 83.99(3)
Cl4 Sb Cl5 90.81(2)
Cl3 Sb Cl5 171.771(17)
Cl1 Sb Cl2 84.03(2)
Cl4 Sb Cl2 173.733(16)
Cl3 Sb Cl2 84.74(2)
Cl5 Sb Cl2 94.73(2)
C5 O2 C8 110.36(15)
C4 O1 C1 109.76(15)
C2 N1 C3 110.37(16)
C2 N1 H1D 109.6
C3 N1 H1D 109.6
C2 N1 H1C 109.6
C3 N1 H1C 109.6
H1D N1 H1C 108.1
O1 C1 C2 111.81(18)
O1 C1 H1A 109.3
C2 C1 H1A 109.3
O1 C1 H1B 109.3
C2 C1 H1B 109.3
H1A C1 H1B 107.9
N2 C6 C5 108.13(16)
N2 C6 H6A 110.1
C5 C6 H6A 110.1
N2 C6 H6B 110.1
C5 C6 H6B 110.1
H6A C6 H6B 108.4
C6 N2 C7 110.47(16)
C6 N2 H2C 109.6
C7 N2 H2C 109.6
C6 N2 H2D 109.6
C7 N2 H2D 109.6
H2C N2 H2D 108.1
O2 C8 C7 111.10(17)
O2 C8 H8A 109.4
C7 C8 H8A 109.4
O2 C8 H8B 109.4
C7 C8 H8B 109.4
H8A C8 H8B 108.0
N2 C7 C8 109.73(17)
N2 C7 H7A 109.7
C8 C7 H7A 109.7
N2 C7 H7B 109.7
C8 C7 H7B 109.7
H7A C7 H7B 108.2
O2 C5 C6 111.47(16)
O2 C5 H5C 109.3
C6 C5 H5C 109.3
O2 C5 H5D 109.3
C6 C5 H5D 109.3
H5C C5 H5D 108.0
N1 C2 C1 109.44(16)
N1 C2 H2A 109.8
C1 C2 H2A 109.8
N1 C2 H2B 109.8
C1 C2 H2B 109.8
H2A C2 H2B 108.2
N1 C3 C4 108.52(17)
N1 C3 H3A 110.0
C4 C3 H3A 110.0
N1 C3 H3B 110.0
C4 C3 H3B 110.0
H3A C3 H3B 108.4
O1 C4 C3 111.23(17)
O1 C4 H4A 109.4
C3 C4 H4A 109.4
O1 C4 H4B 109.4
C3 C4 H4B 109.4
H4A C4 H4B 108.0

loop_
_geom_bond_atom_site_label_1
_geom_bond_atom_site_label_2
_geom_bond_distance
Sb Cl1 2.4091(7)
Sb Cl4 2.4408(7)
Sb Cl3 2.5058(7)
Sb Cl5 2.8380(8)
Sb Cl2 2.8888(8)
O2 C5 1.425(2)
O2 C8 1.426(2)
O1 C4 1.426(3)
O1 C1 1.431(3)
N1 C2 1.491(3)
N1 C3 1.497(3)
N1 H1D 0.9200
N1 H1C 0.9200
C1 C2 1.508(3)
C1 H1A 0.9900
C1 H1B 0.9900
C6 N2 1.497(3)
C6 C5 1.510(3)
C6 H6A 0.9900
C6 H6B 0.9900
N2 C7 1.499(3)
N2 H2C 0.9200
N2 H2D 0.9200
C8 C7 1.507(3)
C8 H8A 0.9900
C8 H8B 0.9900
C7 H7A 0.9900
C7 H7B 0.9900
C5 H5C 0.9900
C5 H5D 0.9900
C2 H2A 0.9900
C2 H2B 0.9900
C3 C4 1.515(3)
C3 H3A 0.9900
C3 H3B 0.9900
C4 H4A 0.9900
C4 H4B 0.9900

loop_
_geom_hbond_atom_site_label_D
_geom_hbond_atom_site_label_H
_geom_hbond_atom_site_label_A
_geom_hbond_distance_DH
_geom_hbond_distance_HA
_geom_hbond_distance_DA
_geom_hbond_angle_DHA
_geom_hbond_site_symmetry_A
N1 H1C O1 0.92 2.51 3.182(2) 130.5 3_656
N1 H1C Cl2 0.92 2.67 3.3359(19) 129.5 .
N1 H1D Cl5 0.92 2.40 3.2907(19) 162.1 4_556
N2 H2C Cl2 0.92 2.65 3.3862(19) 137.0 3_645
N2 H2C Cl3 0.92 2.67 3.396(2) 136.2 3_645
N2 H2D Cl2 0.92 2.34 3.172(2) 150.6 2_564
